data_2005130
loop_
_publ_author_name
'Bruckmann, J.'
'Kr\"uger, C.'

_publ_section_title
;
 Tris(<i>n</i>-propyl)phosphine and Tris(isopropyl)phosphine
;
_journal_issue 7
_journal_name_full 'Acta Crystallographica Section C'
_journal_page_first 1733
_journal_page_last 1736
_journal_paper_doi 10.1107/S0108270195017100
_journal_volume 52
_journal_year 1996
_chemical_formula_sum 'C9 H21 P'
_chemical_formula_weight 160.24
_space_group_IT_number 2
_symmetry_cell_setting triclinic
_symmetry_space_group_name_Hall '-P 1'
_symmetry_space_group_name_H-M 'P -1'
_atom_type_scat_source IntTabIV
_cell_angle_alpha 95.72(1)
_cell_angle_beta 95.72(1)
_cell_angle_gamma 92.54(2)
_cell_formula_units_Z 2
_cell_length_a 5.579(2)
_cell_length_b 8.014(2)
_cell_length_c 12.014(2)
_cell_measurement_reflns_used 25
_cell_measurement_temperature 102
_cell_measurement_theta_max 26.4
_cell_measurement_theta_min 14.0
_cell_volume 531.0(2)
_computing_cell_refinement 'CAD-4 Software'
_computing_data_collection 'CAD-4 Software (Enraf--Nonius, 1989)'
_computing_data_reduction 'DATAP (Coppens, Leiserowitz & Rabinovich, 1965)'
_computing_molecular_graphics
;
ORTEPII (Johnson, 1976); XANADU (Roberts & Sheldrick, 1976); SYBYL (Tripos
Assoc. Inc., 19??)
;
_computing_publication_material 'DAESD (Davis & Harris, 1970)'
_computing_structure_refinement
;
SHELX93 (Sheldrick, 1993); GFMLX (Flack, 1983; Busing, Martin & Levy, 1962)
;
_computing_structure_solution 'SHELX86 (Sheldrick, 1990)'
_diffrn_measurement_device 'Enraf-Nonius CAD-4'
_diffrn_measurement_method '\w/2\q scans'
_diffrn_radiation_type MoK\a
_diffrn_radiation_wavelength 0.71073
_diffrn_reflns_av_R_equivalents 0.016
_diffrn_reflns_limit_h_max 7
_diffrn_reflns_limit_h_min -7
_diffrn_reflns_limit_k_max 10
_diffrn_reflns_limit_k_min -10
_diffrn_reflns_limit_l_max 15
_diffrn_reflns_limit_l_min 0
_diffrn_reflns_number 2557
_diffrn_reflns_theta_max 27.48
_diffrn_standards_decay_% 10.4
_diffrn_standards_interval_time 30
_diffrn_standards_number 3
_exptl_absorpt_coefficient_mu 0.194
_exptl_absorpt_correction_type none
_exptl_crystal_colour colourless
_exptl_crystal_density_diffrn 1.00
_exptl_crystal_density_method none
_exptl_crystal_description cylindrical
_exptl_crystal_size_max 0.5
_exptl_crystal_size_rad 0.2
_refine_diff_density_max 0.97
_refine_diff_density_min -0.65
_refine_ls_extinction_method none
_refine_ls_goodness_of_fit_obs 1.73
_refine_ls_hydrogen_treatment refall
_refine_ls_number_parameters 175
_refine_ls_number_reflns 2242
_refine_ls_R_factor_obs 0.051
_refine_ls_shift/esd_max 0.02
_refine_ls_structure_factor_coef F
_refine_ls_weighting_details w=1/\s^2^(F)
_refine_ls_weighting_scheme calc
_refine_ls_wR_factor_obs 0.068
_reflns_number_observed 2242
_reflns_number_total 2439
_reflns_observed_criterion I>2\s(I)
_cod_data_source_file jz1100.cif
_cod_data_source_block 1
_cod_depositor_comments
;
The following automatic conversions were performed:

'_refine_ls_weighting_scheme' value ' w=1/\s^2^(F)' was changed to
'calc'. New tag '_refine_ls_weighting_details' was created. The value
of the new tag was set to 'w=1/\s^2^(F)'.

Automatic conversion script
Id: cif_fix_values 3143 2015-03-26 13:38:13Z robertas 
;
_cod_database_code 2005130

loop_
_symmetry_equiv_pos_as_xyz
x,y,z
-x,-y,-z

loop_
_atom_site_label
_atom_site_fract_x
_atom_site_fract_y
_atom_site_fract_z
_atom_site_U_iso_or_equiv
P .4375(1) .2843(1) .8379(1) .021(1)
C1 .5105(3) .1008(2) .7434(1) .022(1)
C2 .7456(3) .1077(2) .6885(1) .025(1)
C3 .7812(3) -.0545(2) .6163(1) .030(1)
C4 .7163(3) .3241(2) .9351(1) .022(1)
C5 .7498(3) .1903(2) 1.0162(1) .027(1)
C6 .9681(3) .2296(3) 1.1023(2) .033(1)
C7 .4711(3) .4588(2) .7502(1) .023(1)
C8 .2677(3) .4576(2) .6551(1) .026(1)
C9 .2799(4) .6140(2) .5936(2) .034(1)
H1a .514(4) .006(3) .785(2) ?
H1b .379(4) .078(2) .687(2) ?
H2a .750(4) .202(3) .646(2) ?
H2b .879(4) .132(2) .747(2) ?
H3a .928(5) -.055(3) .583(2) ?
H3b .768(4) -.149(3) .659(2) ?
H3c .662(4) -.074(2) .556(2) ?
H4a .700(3) .427(2) .975(2) ?
H4b .862(4) .333(2) .895(2) ?
H5a .761(4) .082(3) .976(2) ?
H5b .610(4) .176(2) 1.053(2) ?
H6a 1.109(5) .241(3) 1.067(2) ?
H6b .988(5) .151(3) 1.150(2) ?
H6c .954(5) .336(3) 1.143(2) ?
H7a .471(4) .560(2) .797(2) ?
H7b .632(4) .459(2) .723(2) ?
H8a .281(4) .362(3) .605(2) ?
H8b .116(4) .449(2) .685(2) ?
H9a .431(5) .616(3) .560(2) ?
H9b .276(4) .712(3) .647(2) ?
H9c .160(5) .608(3) .533(2) ?

loop_
_geom_angle_atom_site_label_1
_geom_angle_atom_site_label_2
_geom_angle_atom_site_label_3
_geom_angle
_geom_angle_publ_flag
C7 P C4 99.80(10) yes
C4 P C1 102.30(10) yes
C3 C2 C1 112.30(10) yes
C6 C5 C4 112.80(10) yes
C9 C8 C7 112.40(10) yes
C7 P C1 102.30(10) yes
C2 C1 P 119.00(10) yes
C5 C4 P 112.60(10) yes
C8 C7 P 113.10(10) yes

loop_
_geom_bond_atom_site_label_1
_geom_bond_atom_site_label_2
_geom_bond_distance
_geom_bond_publ_flag
P C1 1.853(2) yes
P C7 1.847(2) yes
C2 C3 1.522(2) yes
C5 C6 1.518(3) yes
C8 C9 1.520(2) yes
P C4 1.846(2) yes
C1 C2 1.527(2) yes
C4 C5 1.525(2) yes
C7 C8 1.528(2) yes
